data_1008599
loop_
_publ_author_name
'Soubeyroux, J L'
'Fruchart, D'
'Lorthioir, G'
'Ochin, P'
'Colin, D'

_publ_section_title
;
Structural study of the hydrides NiTiH~x~ (x=1.0 and 1.4)
;
_journal_coden_ASTM JALCEU
_journal_name_full 'Journal of Alloys Compd.'
_journal_page_first 127
_journal_page_last 132
_journal_paper_doi 10.1016/0925-8388(93)90582-8
_journal_volume 196
_journal_year 1993
_chemical_formula_structural 'Ni Ti D1.4'
_chemical_formula_sum 'D1.4 Ni Ti'
_chemical_name_systematic 'Nickel titanium deuteride (1/1/1.4)'
_space_group_IT_number 139
_symmetry_cell_setting tetragonal
_symmetry_Int_Tables_number 139
_symmetry_space_group_name_Hall '-I 4 2'
_symmetry_space_group_name_H-M 'I 4/m m m'
_cell_angle_alpha 90
_cell_angle_beta 90
_cell_angle_gamma 90
_cell_formula_units_Z 16
_cell_length_a 6.2364(5)
_cell_length_b 6.2364(5)
_cell_length_c 12.424(2)
_cell_volume 483.2
_refine_ls_R_factor_all 0.028
_cod_database_code 1008599

loop_
_symmetry_equiv_pos_as_xyz
x,y,z
-x,-y,z
-x,y,z
x,-y,z
-y,x,z
y,-x,z
y,x,z
-y,-x,z
-x,-y,-z
x,y,-z
x,-y,-z
-x,y,-z
y,-x,-z
-y,x,-z
-y,-x,-z
y,x,-z
1/2+x,1/2+y,1/2+z
1/2-x,1/2-y,1/2+z
1/2-x,1/2+y,1/2+z
1/2+x,1/2-y,1/2+z
1/2-y,1/2+x,1/2+z
1/2+y,1/2-x,1/2+z
1/2+y,1/2+x,1/2+z
1/2-y,1/2-x,1/2+z
1/2-x,1/2-y,1/2-z
1/2+x,1/2+y,1/2-z
1/2+x,1/2-y,1/2-z
1/2-x,1/2+y,1/2-z
1/2+y,1/2-x,1/2-z
1/2-y,1/2+x,1/2-z
1/2-y,1/2-x,1/2-z
1/2+y,1/2+x,1/2-z

loop_
_atom_site_label
_atom_site_type_symbol
_atom_site_symmetry_multiplicity
_atom_site_Wyckoff_symbol
_atom_site_fract_x
_atom_site_fract_y
_atom_site_fract_z
_atom_site_occupancy
_atom_site_attached_hydrogens
_atom_site_calc_flag
Ni1 Ni0 16 m 0.2191(3) 0.2191(3) 0.1402(3) 1. 0 d
Ti1 Ti0 4 e 0. 0. 0.269(1) 1. 0 d
Ti2 Ti0 4 d 0. 0.5 0.25 1. 0 d
Ti3 Ti0 4 c 0. 0.5 0. 1. 0 d
Ti4 Ti0 2 b 0. 0. 0.5 1. 0 d
Ti5 Ti0 2 a 0. 0. 0. 1. 0 d
D1 D0 16 n 0. 0.268(2) 0.6241(3) 0.89(1) 0 d
D2 D0 16 l 0.781(1) 0.75 0. 0.51(1) 0 d

loop_
_atom_type_symbol
_atom_type_oxidation_number
Ni0 0.000
Ti0 0.000
D0 0.000
